data_4032939
loop_
_publ_author_name
'Kalshetti, Manojkumar G.'
'Argade, Narshinha P.'

_publ_section_title
;
 Total Synthesis of (+-)/(+)-Subincanadine E and Determination of Absolute
 Configuration.
;
_journal_issue 20
_journal_name_full 'The Journal of organic chemistry'
_journal_page_first 11126
_journal_page_last 11133
_journal_paper_doi 10.1021/acs.joc.7b02122
_journal_volume 82
_journal_year 2017
_chemical_formula_moiety 'C17 H20 N2 O3, 0.5(C H Cl3)'
_chemical_formula_sum 'C17.5 H20.5 Cl1.5 N2 O3'
_chemical_formula_weight 360.03
_space_group_crystal_system triclinic
_space_group_IT_number 2
_space_group_name_Hall '-P 1'
_space_group_name_H-M_alt 'P -1'
_symmetry_space_group_name_Hall '-P 1'
_symmetry_space_group_name_H-M 'P -1'
_atom_sites_solution_hydrogens geom
_audit_creation_method SHELXL-2014/7
_cell_angle_alpha 80.601(14)
_cell_angle_beta 72.761(13)
_cell_angle_gamma 62.091(13)
_cell_formula_units_Z 4
_cell_length_a 11.883(7)
_cell_length_b 12.219(8)
_cell_length_c 14.081(8)
_cell_measurement_reflns_used 3746
_cell_measurement_temperature 296(2)
_cell_measurement_theta_max 26.85
_cell_measurement_theta_min 2.19
_cell_volume 1724.8(18)
_computing_structure_refinement 'SHELXL-2014/7 (Sheldrick, 2014)'
_diffrn_ambient_temperature 296(2)
_diffrn_measured_fraction_theta_full 0.996
_diffrn_measured_fraction_theta_max 0.983
_diffrn_measurement_device_type 'Bruker APEX-II CCD'
_diffrn_radiation_type MoK\a
_diffrn_radiation_wavelength 0.71073
_diffrn_reflns_av_R_equivalents 0.0886
_diffrn_reflns_av_unetI/netI 0.1078
_diffrn_reflns_Laue_measured_fraction_full 0.996
_diffrn_reflns_Laue_measured_fraction_max 0.983
_diffrn_reflns_limit_h_max 15
_diffrn_reflns_limit_h_min -15
_diffrn_reflns_limit_k_max 16
_diffrn_reflns_limit_k_min -15
_diffrn_reflns_limit_l_max 18
_diffrn_reflns_limit_l_min -15
_diffrn_reflns_number 28222
_diffrn_reflns_point_group_measured_fraction_full 0.996
_diffrn_reflns_point_group_measured_fraction_max 0.983
_diffrn_reflns_theta_full 25.242
_diffrn_reflns_theta_max 28.580
_diffrn_reflns_theta_min 1.515
_exptl_absorpt_coefficient_mu 0.317
_exptl_crystal_colour colorless
_exptl_crystal_density_diffrn 1.386
_exptl_crystal_description block
_exptl_crystal_F_000 756.0
_refine_diff_density_max 0.919
_refine_diff_density_min -1.126
_refine_diff_density_rms 0.103
_refine_ls_extinction_method none
_refine_ls_goodness_of_fit_ref 1.311
_refine_ls_hydrogen_treatment constr
_refine_ls_matrix_type full
_refine_ls_number_parameters 437
_refine_ls_number_reflns 8645
_refine_ls_number_restraints 0
_refine_ls_restrained_S_all 1.311
_refine_ls_R_factor_all 0.1577
_refine_ls_R_factor_gt 0.0863
_refine_ls_shift/su_max 0.000
_refine_ls_shift/su_mean 0.000
_refine_ls_structure_factor_coef Fsqd
_refine_ls_weighting_details 'w=1/[\s^2^(Fo^2^)+(0.1000P)^2^] where P=(Fo^2^+2Fc^2^)/3'
_refine_ls_weighting_scheme calc
_refine_ls_wR_factor_gt 0.2226
_refine_ls_wR_factor_ref 0.2507
_reflns_Friedel_coverage 0.000
_reflns_number_gt 4914
_reflns_number_total 8792
_reflns_threshold_expression 'I > 2\s(I)'
_cod_data_source_file jo7b02122_si_002.cif
_cod_data_source_block TRA_a
_cod_depositor_comments
;
Adding full bibliography for 4032938--4032939.cif.

2020-07-21
Z value and formula fixed to values more according to usual
chemical conventions.                 miguel
;
_cod_original_formula_sum 'C35 H41 Cl3 N4 O6'
_cod_original_formula_weight 720.07
_cod_original_formula_moiety '2(C17 H20 N2 O3), C H Cl3'
_cod_original_formula_units_Z 2
_cod_original_cell_volume 1724.9(18)
_cod_database_code 4032939
_shelx_shelxl_version_number 2014/7
_shelx_space_group_comment
;
The symmetry employed for this shelxl refinement is uniquely defined
by the following loop, which should always be used as a source of
symmetry information in preference to the above space-group names.
They are only intended as comments.
;

loop_
_space_group_symop_operation_xyz
'x, y, z'
'-x, -y, -z'

loop_
_atom_site_label
_atom_site_type_symbol
_atom_site_fract_x
_atom_site_fract_y
_atom_site_fract_z
_atom_site_U_iso_or_equiv
_atom_site_adp_type
_atom_site_occupancy
_atom_site_site_symmetry_order
_atom_site_calc_flag
_atom_site_refinement_flags_posn
_atom_site_refinement_flags_adp
Cl1 Cl 0.37269(16) 0.6033(2) 0.28324(16) 0.1023(7) Uani 1 1 d . .
Cl3 Cl 0.5712(3) 0.5674(2) 0.38213(15) 0.1196(9) Uani 1 1 d . .
Cl2 Cl 0.5512(2) 0.3591(2) 0.3445(2) 0.1186(9) Uani 1 1 d . .
O004 O 0.9559(2) 0.6088(2) 0.39263(18) 0.0182(5) Uani 1 1 d . .
O005 O 0.8122(2) 0.5800(2) 0.69886(19) 0.0173(5) Uani 1 1 d . .
H005 H 0.8758 0.5226 0.6667 0.026 Uiso 1 1 calc R U
O006 O 0.6191(2) 0.9514(2) -0.11779(18) 0.0194(6) Uani 1 1 d . .
O007 O 0.8934(2) 0.5805(2) 0.23502(18) 0.0198(6) Uani 1 1 d . .
H007 H 0.8916 0.6012 0.2882 0.030 Uiso 1 1 calc R U
O008 O 0.5957(2) 0.8952(2) 0.1819(2) 0.0230(6) Uani 1 1 d . .
H008 H 0.5290 0.9426 0.1635 0.035 Uiso 1 1 calc R U
N009 N 0.9476(2) 0.6882(2) 0.5320(2) 0.0137(6) Uani 1 1 d . .
N00A N 0.6371(2) 0.7883(2) -0.0062(2) 0.0142(6) Uani 1 1 d . .
N00B N 0.8284(3) 0.9373(3) 0.7072(2) 0.0172(6) Uani 1 1 d . .
H00B H 0.7510 0.9543 0.7449 0.021 Uiso 1 1 calc R U
N00C N 0.8037(3) 0.4917(2) 0.1262(2) 0.0175(6) Uani 1 1 d . .
H00C H 0.8380 0.4988 0.1693 0.021 Uiso 1 1 calc R U
O1 O 0.4460(3) 1.0462(3) 0.6226(2) 0.0445(8) Uani 1 1 d . .
H1 H 0.4450 1.0724 0.6731 0.067 Uiso 1 1 calc R U
C00E C 0.8933(3) 0.6699(3) 0.4696(3) 0.0145(7) Uani 1 1 d . .
C00F C 0.6716(3) 0.8760(3) -0.0548(3) 0.0158(7) Uani 1 1 d . .
C00G C 0.7342(3) 0.5864(3) 0.0672(3) 0.0147(7) Uani 1 1 d . .
C00H C 1.0228(3) 0.9409(3) 0.6343(3) 0.0166(7) Uani 1 1 d . .
C00I C 0.7403(3) 0.4121(3) 0.0291(3) 0.0167(7) Uani 1 1 d . .
C00J C 1.0183(3) 0.8447(3) 0.5912(3) 0.0159(7) Uani 1 1 d . .
C00K C 0.8991(3) 0.8460(3) 0.6377(3) 0.0149(7) Uani 1 1 d . .
C00L C 0.8520(3) 0.7581(3) 0.6204(3) 0.0143(7) Uani 1 1 d . .
C00M C 0.9053(3) 0.7408(3) 0.1087(3) 0.0173(7) Uani 1 1 d . .
H00A H 0.9675 0.7738 0.0752 0.021 Uiso 1 1 calc R U
H00D H 0.8414 0.7965 0.1615 0.021 Uiso 1 1 calc R U
C00N C 0.7082(3) 0.7189(3) 0.0708(3) 0.0143(7) Uani 1 1 d . .
C00O C 0.6917(3) 0.5430(3) 0.0086(3) 0.0157(7) Uani 1 1 d . .
C00P C 0.9031(3) 0.9967(3) 0.7060(3) 0.0186(8) Uani 1 1 d . .
C00Q C 0.8332(3) 0.7428(3) 0.0340(3) 0.0162(7) Uani 1 1 d . .
H00Q H 0.8974 0.6803 -0.0153 0.019 Uiso 1 1 calc R U
C00R C 1.0892(3) 0.6457(3) 0.5173(3) 0.0172(7) Uani 1 1 d . .
H00E H 1.1374 0.6000 0.4565 0.021 Uiso 1 1 calc R U
H00F H 1.1183 0.5908 0.5723 0.021 Uiso 1 1 calc R U
C00S C 0.8504(3) 0.6696(3) 0.7111(3) 0.0164(7) Uani 1 1 d . .
H00G H 0.9376 0.6275 0.7230 0.020 Uiso 1 1 calc R U
H00H H 0.7901 0.7175 0.7691 0.020 Uiso 1 1 calc R U
C00T C 0.8082(3) 0.3839(3) 0.1038(3) 0.0182(8) Uani 1 1 d . .
C00U C 0.5411(3) 0.7577(3) -0.0260(3) 0.0171(7) Uani 1 1 d . .
H00I H 0.5026 0.8138 -0.0773 0.021 Uiso 1 1 calc R U
H00J H 0.4710 0.7677 0.0338 0.021 Uiso 1 1 calc R U
C00V C 0.7461(3) 0.7347(3) 0.5066(3) 0.0170(7) Uani 1 1 d . .
H00K H 0.7111 0.6755 0.5340 0.020 Uiso 1 1 calc R U
H00L H 0.7061 0.7826 0.4532 0.020 Uiso 1 1 calc R U
C00W C 0.6080(3) 0.6240(3) -0.0599(3) 0.0175(7) Uani 1 1 d . .
H00M H 0.5421 0.5976 -0.0583 0.021 Uiso 1 1 calc R U
H00N H 0.6619 0.6182 -0.1276 0.021 Uiso 1 1 calc R U
C00X C 0.7206(3) 0.8195(3) 0.5872(3) 0.0167(7) Uani 1 1 d . .
H00X H 0.7104 0.9001 0.5555 0.020 Uiso 1 1 calc R U
C00Y C 0.9789(3) 0.6165(3) 0.1556(3) 0.0181(7) Uani 1 1 d . .
H00O H 1.0246 0.5542 0.1051 0.022 Uiso 1 1 calc R U
H00P H 1.0444 0.6200 0.1813 0.022 Uiso 1 1 calc R U
C00Z C 0.6218(3) 0.7709(3) 0.1732(3) 0.0182(7) Uani 1 1 d . .
H00R H 0.5390 0.7670 0.1851 0.022 Uiso 1 1 calc R U
H00S H 0.6654 0.7195 0.2240 0.022 Uiso 1 1 calc R U
C010 C 1.1177(3) 0.7569(3) 0.5112(3) 0.0182(8) Uani 1 1 d . .
H01A H 1.2054 0.7290 0.5192 0.022 Uiso 1 1 calc R U
H01B H 1.1136 0.7985 0.4465 0.022 Uiso 1 1 calc R U
C011 C 0.8648(3) 0.2641(3) 0.1454(3) 0.0227(8) Uani 1 1 d . .
H011 H 0.9068 0.2473 0.1959 0.027 Uiso 1 1 calc R U
C012 C 0.8749(4) 1.0934(3) 0.7636(3) 0.0217(8) Uani 1 1 d . .
H012 H 0.7954 1.1291 0.8111 0.026 Uiso 1 1 calc R U
C013 C 0.7354(3) 0.3158(3) -0.0085(3) 0.0212(8) Uani 1 1 d . .
H013 H 0.6944 0.3310 -0.0594 0.025 Uiso 1 1 calc R U
C014 C 1.1187(3) 0.9837(3) 0.6187(3) 0.0202(8) Uani 1 1 d . .
H014 H 1.1984 0.9486 0.5713 0.024 Uiso 1 1 calc R U
C015 C 0.5968(3) 0.8411(3) 0.6706(3) 0.0214(8) Uani 1 1 d . .
H01C H 0.5985 0.7616 0.6952 0.026 Uiso 1 1 calc R U
H01D H 0.5976 0.8801 0.7249 0.026 Uiso 1 1 calc R U
C016 C 0.7848(3) 0.8678(3) -0.0222(3) 0.0175(7) Uani 1 1 d . .
H01E H 0.7562 0.9352 0.0208 0.021 Uiso 1 1 calc R U
H01F H 0.8537 0.8704 -0.0792 0.021 Uiso 1 1 calc R U
C017 C 1.0905(4) 1.0796(3) 0.6762(3) 0.0253(9) Uani 1 1 d . .
H017 H 1.1529 1.1084 0.6675 0.030 Uiso 1 1 calc R U
C018 C 0.8552(4) 0.1730(3) 0.1078(3) 0.0269(9) Uani 1 1 d . .
H018 H 0.8913 0.0926 0.1338 0.032 Uiso 1 1 calc R U
C019 C 0.7928(4) 0.1976(3) 0.0316(3) 0.0267(9) Uani 1 1 d . .
H019 H 0.7897 0.1330 0.0073 0.032 Uiso 1 1 calc R U
C01A C 0.9703(4) 1.1339(3) 0.7469(3) 0.0250(9) Uani 1 1 d . .
H01G H 0.9542 1.1988 0.7835 0.030 Uiso 1 1 calc R U
C01B C 0.4699(4) 0.9214(4) 0.6387(3) 0.0303(10) Uani 1 1 d . .
H01H H 0.4748 0.8900 0.5780 0.036 Uiso 1 1 calc R U
H01I H 0.3970 0.9161 0.6897 0.036 Uiso 1 1 calc R U
C01C C 0.5305(6) 0.5043(6) 0.3012(6) 0.077(2) Uani 1 1 d . .
H01J H 0.5939 0.4958 0.2365 0.092 Uiso 1 1 calc R U

loop_
_atom_site_aniso_label
_atom_site_aniso_U_11
_atom_site_aniso_U_22
_atom_site_aniso_U_33
_atom_site_aniso_U_23
_atom_site_aniso_U_13
_atom_site_aniso_U_12
Cl1 0.0547(9) 0.1311(18) 0.0904(15) -0.0058(13) 0.0109(9) -0.0328(10)
Cl3 0.218(3) 0.145(2) 0.0677(13) 0.0357(13) -0.0444(15) -0.146(2)
Cl2 0.1199(17) 0.0800(14) 0.148(2) -0.0043(14) 0.0029(15) -0.0591(13)
O004 0.0215(12) 0.0099(12) 0.0182(14) -0.0025(10) -0.0044(10) -0.0027(10)
O005 0.0194(11) 0.0070(11) 0.0220(14) 0.0002(10) -0.0046(10) -0.0036(9)
O006 0.0160(11) 0.0173(13) 0.0167(14) 0.0026(11) -0.0063(10) -0.0004(10)
O007 0.0237(12) 0.0186(13) 0.0180(14) 0.0038(11) -0.0106(11) -0.0083(10)
O008 0.0217(12) 0.0137(13) 0.0263(15) -0.0041(11) -0.0119(11) 0.0025(10)
N009 0.0123(12) 0.0090(14) 0.0155(16) 0.0005(11) -0.0054(11) -0.0003(10)
N00A 0.0138(12) 0.0091(14) 0.0176(16) 0.0012(12) -0.0088(11) -0.0009(11)
N00B 0.0184(13) 0.0133(15) 0.0185(16) -0.0038(12) -0.0023(12) -0.0062(12)
N00C 0.0190(14) 0.0092(14) 0.0225(17) 0.0013(12) -0.0093(13) -0.0029(11)
O1 0.0430(17) 0.0304(18) 0.042(2) -0.0048(15) -0.0185(16) 0.0040(14)
C00E 0.0188(15) 0.0040(15) 0.0173(19) 0.0034(13) -0.0075(14) -0.0017(12)
C00F 0.0159(15) 0.0094(16) 0.0143(18) -0.0018(14) -0.0033(14) 0.0009(13)
C00G 0.0115(14) 0.0098(16) 0.0180(19) 0.0008(14) -0.0029(13) -0.0018(12)
C00H 0.0218(16) 0.0092(16) 0.0178(19) 0.0051(14) -0.0091(14) -0.0054(13)
C00I 0.0140(15) 0.0122(17) 0.0195(19) 0.0007(14) -0.0006(14) -0.0048(13)
C00J 0.0174(15) 0.0100(16) 0.0186(19) 0.0020(14) -0.0075(14) -0.0037(13)
C00K 0.0188(15) 0.0066(15) 0.0170(19) 0.0005(13) -0.0067(14) -0.0029(13)
C00L 0.0141(15) 0.0066(15) 0.0188(19) -0.0008(14) -0.0060(14) -0.0007(12)
C00M 0.0172(15) 0.0118(17) 0.023(2) 0.0018(15) -0.0094(14) -0.0046(13)
C00N 0.0148(15) 0.0088(16) 0.0172(18) 0.0009(14) -0.0095(13) -0.0008(12)
C00O 0.0126(14) 0.0154(17) 0.0166(19) -0.0010(14) -0.0024(13) -0.0047(13)
C00P 0.0257(17) 0.0105(17) 0.020(2) 0.0039(14) -0.0109(15) -0.0065(14)
C00Q 0.0176(15) 0.0097(16) 0.0180(19) -0.0012(14) -0.0050(14) -0.0030(13)
C00R 0.0121(15) 0.0128(17) 0.020(2) 0.0017(14) -0.0048(14) -0.0003(13)
C00S 0.0165(15) 0.0102(16) 0.0207(19) -0.0020(14) -0.0037(14) -0.0045(13)
C00T 0.0164(16) 0.0123(17) 0.024(2) -0.0022(15) -0.0044(14) -0.0046(13)
C00U 0.0108(14) 0.0158(17) 0.021(2) 0.0015(15) -0.0077(14) -0.0017(13)
C00V 0.0167(15) 0.0121(17) 0.0184(19) 0.0018(14) -0.0064(14) -0.0027(13)
C00W 0.0157(15) 0.0141(17) 0.022(2) 0.0021(15) -0.0072(14) -0.0052(13)
C00X 0.0161(15) 0.0078(16) 0.020(2) -0.0015(14) -0.0077(14) 0.0015(13)
C00Y 0.0170(15) 0.0151(18) 0.021(2) 0.0016(15) -0.0083(14) -0.0051(14)
C00Z 0.0186(16) 0.0105(17) 0.021(2) -0.0008(14) -0.0072(15) -0.0016(13)
C010 0.0177(16) 0.0121(17) 0.020(2) 0.0000(15) -0.0041(14) -0.0036(13)
C011 0.0256(18) 0.0122(18) 0.027(2) 0.0051(15) -0.0063(16) -0.0073(15)
C012 0.0296(18) 0.0128(18) 0.023(2) -0.0010(15) -0.0102(16) -0.0070(15)
C013 0.0189(16) 0.0173(18) 0.028(2) -0.0040(16) -0.0040(15) -0.0083(14)
C014 0.0231(17) 0.0158(18) 0.023(2) 0.0060(15) -0.0109(15) -0.0088(14)
C015 0.0174(16) 0.0166(18) 0.025(2) -0.0027(16) -0.0071(15) -0.0018(14)
C016 0.0196(16) 0.0101(16) 0.021(2) 0.0023(14) -0.0092(15) -0.0038(13)
C017 0.032(2) 0.0174(19) 0.034(2) 0.0066(17) -0.0178(18) -0.0139(16)
C018 0.0289(19) 0.0100(18) 0.037(3) 0.0048(17) -0.0068(18) -0.0079(15)
C019 0.0294(19) 0.0169(19) 0.037(2) -0.0007(17) -0.0069(18) -0.0139(16)
C01A 0.039(2) 0.0131(18) 0.028(2) -0.0011(16) -0.0160(18) -0.0111(16)
C01B 0.0193(17) 0.027(2) 0.035(3) -0.0118(19) -0.0092(17) 0.0018(16)
C01C 0.058(3) 0.063(4) 0.100(5) -0.028(4) 0.015(3) -0.032(3)

loop_
_atom_type_symbol
_atom_type_description
_atom_type_scat_dispersion_real
_atom_type_scat_dispersion_imag
_atom_type_scat_source
C C 0.0033 0.0016 'International Tables Vol C Tables 4.2.6.8 and 6.1.1.4'
H H 0.0000 0.0000 'International Tables Vol C Tables 4.2.6.8 and 6.1.1.4'
N N 0.0061 0.0033 'International Tables Vol C Tables 4.2.6.8 and 6.1.1.4'
O O 0.0106 0.0060 'International Tables Vol C Tables 4.2.6.8 and 6.1.1.4'
Cl Cl 0.1484 0.1585 'International Tables Vol C Tables 4.2.6.8 and 6.1.1.4'

loop_
_geom_angle_atom_site_label_1
_geom_angle_atom_site_label_2
_geom_angle_atom_site_label_3
_geom_angle
C00S O005 H005 109.5
C00Y O007 H007 109.5
C00Z O008 H008 109.5
C00E N009 C00R 125.1(3)
C00E N009 C00L 114.1(3)
C00R N009 C00L 120.8(3)
C00F N00A C00U 125.3(3)
C00F N00A C00N 113.8(3)
C00U N00A C00N 120.9(3)
C00K N00B C00P 108.4(3)
C00K N00B H00B 125.8
C00P N00B H00B 125.8
C00T N00C C00G 107.9(3)
C00T N00C H00C 126.0
C00G N00C H00C 126.0
C01B O1 H1 109.5
O004 C00E N009 124.8(3)
O004 C00E C00V 125.9(3)
N009 C00E C00V 109.3(3)
O006 C00F N00A 125.3(3)
O006 C00F C016 125.5(3)
N00A C00F C016 109.2(3)
C00O C00G N00C 110.6(3)
C00O C00G C00N 125.9(3)
N00C C00G C00N 123.4(3)
C00P C00H C014 119.5(3)
C00P C00H C00J 107.1(3)
C014 C00H C00J 133.4(3)
C013 C00I C00T 118.7(3)
C013 C00I C00O 134.6(4)
C00T C00I C00O 106.7(3)
C00K C00J C00H 106.5(3)
C00K C00J C010 123.3(3)
C00H C00J C010 130.2(3)
C00J C00K N00B 110.2(3)
C00J C00K C00L 125.9(3)
N00B C00K C00L 123.9(3)
N009 C00L C00K 106.2(3)
N009 C00L C00S 110.1(3)
C00K C00L C00S 109.3(3)
N009 C00L C00X 102.0(3)
C00K C00L C00X 115.6(3)
C00S C00L C00X 113.2(3)
C00Y C00M C00Q 116.7(3)
C00Y C00M H00A 108.1
C00Q C00M H00A 108.1
C00Y C00M H00D 108.1
C00Q C00M H00D 108.1
H00A C00M H00D 107.3
N00A C00N C00G 106.3(3)
N00A C00N C00Z 109.6(3)
C00G C00N C00Z 110.0(3)
N00A C00N C00Q 101.0(3)
C00G C00N C00Q 115.2(2)
C00Z C00N C00Q 114.0(3)
C00G C00O C00I 106.6(3)
C00G C00O C00W 123.5(3)
C00I C00O C00W 129.9(3)
N00B C00P C012 129.8(3)
N00B C00P C00H 107.9(3)
C012 C00P C00H 122.3(3)
C016 C00Q C00M 111.5(3)
C016 C00Q C00N 103.4(3)
C00M C00Q C00N 120.1(3)
C016 C00Q H00Q 107.0
C00M C00Q H00Q 107.0
C00N C00Q H00Q 107.0
N009 C00R C010 110.0(3)
N009 C00R H00E 109.7
C010 C00R H00E 109.7
N009 C00R H00F 109.7
C010 C00R H00F 109.7
H00E C00R H00F 108.2
O005 C00S C00L 112.9(3)
O005 C00S H00G 109.0
C00L C00S H00G 109.0
O005 C00S H00H 109.0
C00L C00S H00H 109.0
H00G C00S H00H 107.8
N00C C00T C011 129.4(3)
N00C C00T C00I 108.2(3)
C011 C00T C00I 122.5(3)
N00A C00U C00W 110.1(3)
N00A C00U H00I 109.6
C00W C00U H00I 109.6
N00A C00U H00J 109.6
C00W C00U H00J 109.6
H00I C00U H00J 108.2
C00E C00V C00X 104.6(3)
C00E C00V H00K 110.8
C00X C00V H00K 110.8
C00E C00V H00L 110.8
C00X C00V H00L 110.8
H00K C00V H00L 108.9
C00O C00W C00U 108.5(3)
C00O C00W H00M 110.0
C00U C00W H00M 110.0
C00O C00W H00N 110.0
C00U C00W H00N 110.0
H00M C00W H00N 108.4
C015 C00X C00V 114.0(3)
C015 C00X C00L 115.4(3)
C00V C00X C00L 103.7(2)
C015 C00X H00X 107.8
C00V C00X H00X 107.8
C00L C00X H00X 107.8
O007 C00Y C00M 112.4(3)
O007 C00Y H00O 109.1
C00M C00Y H00O 109.1
O007 C00Y H00P 109.1
C00M C00Y H00P 109.1
H00O C00Y H00P 107.8
O008 C00Z C00N 112.6(3)
O008 C00Z H00R 109.1
C00N C00Z H00R 109.1
O008 C00Z H00S 109.1
C00N C00Z H00S 109.1
H00R C00Z H00S 107.8
C00J C010 C00R 109.3(3)
C00J C010 H01A 109.8
C00R C010 H01A 109.8
C00J C010 H01B 109.8
C00R C010 H01B 109.8
H01A C010 H01B 108.3
C018 C011 C00T 116.8(4)
C018 C011 H011 121.6
C00T C011 H011 121.6
C01A C012 C00P 117.1(3)
C01A C012 H012 121.4
C00P C012 H012 121.4
C019 C013 C00I 118.7(4)
C019 C013 H013 120.7
C00I C013 H013 120.7
C017 C014 C00H 118.0(3)
C017 C014 H014 121.0
C00H C014 H014 121.0
C01B C015 C00X 113.6(3)
C01B C015 H01C 108.8
C00X C015 H01C 108.8
C01B C015 H01D 108.8
C00X C015 H01D 108.8
H01C C015 H01D 107.7
C00F C016 C00Q 104.3(3)
C00F C016 H01E 110.9
C00Q C016 H01E 110.9
C00F C016 H01F 110.9
C00Q C016 H01F 110.9
H01E C016 H01F 108.9
C014 C017 C01A 121.4(3)
C014 C017 H017 119.3
C01A C017 H017 119.3
C011 C018 C019 121.9(4)
C011 C018 H018 119.1
C019 C018 H018 119.1
C013 C019 C018 121.4(3)
C013 C019 H019 119.3
C018 C019 H019 119.3
C012 C01A C017 121.6(3)
C012 C01A H01G 119.2
C017 C01A H01G 119.2
O1 C01B C015 112.4(3)
O1 C01B H01H 109.1
C015 C01B H01H 109.1
O1 C01B H01I 109.1
C015 C01B H01I 109.1
H01H C01B H01I 107.9
Cl2 C01C Cl3 108.5(5)
Cl2 C01C Cl1 114.2(3)
Cl3 C01C Cl1 111.7(3)
Cl2 C01C H01J 107.4
Cl3 C01C H01J 107.4
Cl1 C01C H01J 107.4

loop_
_geom_bond_atom_site_label_1
_geom_bond_atom_site_label_2
_geom_bond_distance
Cl1 C01C 1.761(7)
Cl3 C01C 1.757(7)
Cl2 C01C 1.705(7)
O004 C00E 1.246(4)
O005 C00S 1.417(4)
O005 H005 0.8200
O006 C00F 1.244(4)
O007 C00Y 1.435(4)
O007 H007 0.8200
O008 C00Z 1.420(4)
O008 H008 0.8200
N009 C00E 1.331(4)
N009 C00R 1.468(4)
N009 C00L 1.473(4)
N00A C00F 1.338(4)
N00A C00U 1.463(4)
N00A C00N 1.476(4)
N00B C00K 1.379(4)
N00B C00P 1.379(4)
N00B H00B 0.8600
N00C C00T 1.377(4)
N00C C00G 1.382(4)
N00C H00C 0.8600
O1 C01B 1.406(5)
O1 H1 0.8200
C00E C00V 1.502(4)
C00F C016 1.501(5)
C00G C00O 1.363(5)
C00G C00N 1.506(5)
C00H C00P 1.405(5)
C00H C014 1.412(5)
C00H C00J 1.436(5)
C00I C013 1.397(5)
C00I C00T 1.415(5)
C00I C00O 1.435(5)
C00J C00K 1.367(5)
C00J C010 1.495(5)
C00K C00L 1.501(5)
C00L C00S 1.534(5)
C00L C00X 1.563(5)
C00M C00Y 1.510(5)
C00M C00Q 1.532(5)
C00M H00A 0.9700
C00M H00D 0.9700
C00N C00Z 1.533(5)
C00N C00Q 1.569(5)
C00O C00W 1.495(5)
C00P C012 1.396(5)
C00Q C016 1.530(5)
C00Q H00Q 0.9800
C00R C010 1.530(5)
C00R H00E 0.9700
C00R H00F 0.9700
C00S H00G 0.9700
C00S H00H 0.9700
C00T C011 1.404(5)
C00U C00W 1.531(5)
C00U H00I 0.9700
C00U H00J 0.9700
C00V C00X 1.529(5)
C00V H00K 0.9700
C00V H00L 0.9700
C00W H00M 0.9700
C00W H00N 0.9700
C00X C015 1.525(5)
C00X H00X 0.9800
C00Y H00O 0.9700
C00Y H00P 0.9700
C00Z H00R 0.9700
C00Z H00S 0.9700
C010 H01A 0.9700
C010 H01B 0.9700
C011 C018 1.369(5)
C011 H011 0.9300
C012 C01A 1.384(5)
C012 H012 0.9300
C013 C019 1.382(5)
C013 H013 0.9300
C014 C017 1.386(5)
C014 H014 0.9300
C015 C01B 1.519(5)
C015 H01C 0.9700
C015 H01D 0.9700
C016 H01E 0.9700
C016 H01F 0.9700
C017 C01A 1.399(5)
C017 H017 0.9300
C018 C019 1.397(6)
C018 H018 0.9300
C019 H019 0.9300
C01A H01G 0.9300
C01B H01H 0.9700
C01B H01I 0.9700
C01C H01J 0.9800
